data_4060023
loop_
_publ_author_name
'Sebastian Gischig'
'Antonio Togni'

_publ_section_title
;
 A Dinuclear Copper(I) Complex Containing a Bridging Chiral Tridentate
 Carbene Ligand
;
_journal_name_full Organometallics
_journal_page_first 203
_journal_page_last 205
_journal_paper_doi 10.1021/om049097e
_journal_volume 24
_journal_year 2005
_chemical_formula_moiety 'C51 H46 Cu2 Fe2 I2 N2 P2, 2(C Cl2 H2)'
_chemical_formula_sum 'C53 H48 Cl4 Cu2 Fe2 I2 N2 P2'
_chemical_formula_weight 1409.25
_chemical_name_common '[Cu2I2(PCP)]'
_space_group_IT_number 4
_symmetry_cell_setting monoclinic
_symmetry_space_group_name_Hall 'P 2yb'
_symmetry_space_group_name_H-M 'P 1 21 1'
_atom_sites_solution_hydrogens geom
_atom_sites_solution_primary direct
_atom_sites_solution_secondary difmap
_audit_creation_method SHELXL-97
_cell_angle_alpha 90.00
_cell_angle_beta 104.991(6)
_cell_angle_gamma 90.00
_cell_formula_units_Z 2
_cell_length_a 9.033(3)
_cell_length_b 24.752(8)
_cell_length_c 13.027(4)
_cell_measurement_reflns_used 10914
_cell_measurement_temperature 293(2)
_cell_measurement_theta_max 28.5015
_cell_measurement_theta_min 2.308
_cell_volume 2813.6(16)
_computing_cell_refinement 'Bruker SMART'
_computing_data_collection 'Bruker SMART'
_computing_data_reduction 'Bruker SAINT'
_computing_molecular_graphics 'Bruker SHELXTL'
_computing_publication_material 'Bruker SHELXTL'
_computing_structure_refinement 'SHELXL-97 (Sheldrick, 1997)'
_computing_structure_solution 'SHELXS-97 (Sheldrick, 1990)'
_diffrn_ambient_temperature 293(2)
_diffrn_measured_fraction_theta_full 0.999
_diffrn_measured_fraction_theta_max 0.999
_diffrn_measurement_device_type 'BRUKER APEX'
_diffrn_measurement_method '\w scans'
_diffrn_radiation_monochromator graphite
_diffrn_radiation_probe x-ray
_diffrn_radiation_source 'fine-focus sealed tube'
_diffrn_radiation_type MoK\a
_diffrn_radiation_wavelength 0.71073
_diffrn_reflns_av_R_equivalents 0.0289
_diffrn_reflns_av_sigmaI/netI 0.0491
_diffrn_reflns_limit_h_max 10
_diffrn_reflns_limit_h_min -10
_diffrn_reflns_limit_k_max 29
_diffrn_reflns_limit_k_min -29
_diffrn_reflns_limit_l_max 15
_diffrn_reflns_limit_l_min -15
_diffrn_reflns_number 21989
_diffrn_reflns_theta_full 24.71
_diffrn_reflns_theta_max 24.71
_diffrn_reflns_theta_min 1.62
_diffrn_source_type MoK\a
_exptl_absorpt_coefficient_mu 2.631
_exptl_absorpt_correction_T_max 0.5262
_exptl_absorpt_correction_T_min 0.1444
_exptl_absorpt_correction_type empirical
_exptl_absorpt_process_details 'sadabs vers. 2.03'
_exptl_crystal_colour orange
_exptl_crystal_density_diffrn 1.663
_exptl_crystal_density_meas 0
_exptl_crystal_density_method 'not measured'
_exptl_crystal_description prism
_exptl_crystal_F_000 1388
_exptl_crystal_size_max 1.20
_exptl_crystal_size_mid 0.60
_exptl_crystal_size_min 0.28
_refine_diff_density_max 1.068
_refine_diff_density_min -0.492
_refine_diff_density_rms 0.076
_refine_ls_abs_structure_details 'Flack H D (1983), Acta Cryst. A39, 876-881'
_refine_ls_abs_structure_Flack 0.065(17)
_refine_ls_extinction_method none
_refine_ls_goodness_of_fit_ref 1.016
_refine_ls_hydrogen_treatment mixed
_refine_ls_matrix_type full
_refine_ls_number_parameters 617
_refine_ls_number_reflns 9561
_refine_ls_number_restraints 6
_refine_ls_restrained_S_all 1.020
_refine_ls_R_factor_all 0.0436
_refine_ls_R_factor_gt 0.0395
_refine_ls_shift/su_max 0.001
_refine_ls_shift/su_mean 0.000
_refine_ls_structure_factor_coef Fsqd
_refine_ls_weighting_details 'calc w=1/[\s^2^(Fo^2^)+(0.0494P)^2^+1.9220P] where P=(Fo^2^+2Fc^2^)/3'
_refine_ls_weighting_scheme calc
_refine_ls_wR_factor_gt 0.1012
_refine_ls_wR_factor_ref 0.1041
_reflns_number_gt 8751
_reflns_number_total 9561
_reflns_threshold_expression >2sigma(I)
_cod_original_sg_symbol_H-M 'P 21'
_cod_database_code 4060023

loop_
_symmetry_equiv_pos_as_xyz
'x, y, z'
'-x, y+1/2, -z'

loop_
_atom_site_label
_atom_site_type_symbol
_atom_site_fract_x
_atom_site_fract_y
_atom_site_fract_z
_atom_site_U_iso_or_equiv
_atom_site_adp_type
_atom_site_occupancy
_atom_site_symmetry_multiplicity
_atom_site_calc_flag
_atom_site_refinement_flags
I1 I 0.44671(4) 0.50554(2) 0.94566(4) 0.07790(15) Uani 1 1 d .
I2 I 0.32775(5) 0.59828(3) 0.67165(3) 0.08416(16) Uani 1 1 d .
Cu1 Cu 0.24325(8) 0.60334(3) 0.84691(6) 0.05977(18) Uani 1 1 d .
Cu2 Cu 0.19858(8) 0.51206(3) 0.79720(7) 0.0678(2) Uani 1 1 d .
Fe1 Fe 0.27782(10) 0.63541(5) 1.21598(7) 0.0679(3) Uani 1 1 d .
Fe2 Fe -0.14424(12) 0.48694(5) 0.45822(7) 0.0735(3) Uani 1 1 d .
P1 P 0.25353(15) 0.67282(6) 0.95457(11) 0.0489(3) Uani 1 1 d .
P2 P 0.05561(17) 0.44657(6) 0.71336(12) 0.0542(3) Uani 1 1 d .
N1 N -0.0153(5) 0.5642(2) 0.9276(4) 0.0531(11) Uani 1 1 d .
N2 N -0.1016(5) 0.5704(2) 0.7598(4) 0.0554(11) Uani 1 1 d .
C1 C 0.4338(7) 0.7083(3) 1.0058(5) 0.0634(16) Uani 1 1 d .
C2 C 0.4470(9) 0.7576(3) 1.0568(8) 0.088(2) Uani 1 1 d .
H2 H 0.3587 0.7764 1.0588 0.106 Uiso 1 1 calc R
C3 C 0.5899(11) 0.7798(4) 1.1053(9) 0.106(3) Uani 1 1 d .
H3 H 0.5979 0.8125 1.1416 0.128 Uiso 1 1 calc R
C4 C 0.7194(10) 0.7519(4) 1.0978(9) 0.105(3) Uani 1 1 d .
H4 H 0.8156 0.7664 1.1290 0.126 Uiso 1 1 calc R
C5 C 0.7092(7) 0.7037(4) 1.0459(7) 0.087(2) Uani 1 1 d .
H5 H 0.7977 0.6856 1.0419 0.105 Uiso 1 1 calc R
C6 C 0.5664(7) 0.6818(3) 0.9991(6) 0.0715(17) Uani 1 1 d .
H6 H 0.5595 0.6491 0.9630 0.086 Uiso 1 1 calc R
C7 C 0.1252(7) 0.7226(2) 0.8757(5) 0.0578(14) Uani 1 1 d .
C8 C -0.0269(8) 0.7205(4) 0.8666(6) 0.087(2) Uani 1 1 d .
H8 H -0.0630 0.6965 0.9095 0.104 Uiso 1 1 calc R
C9 C -0.1302(11) 0.7522(5) 0.7972(8) 0.111(3) Uani 1 1 d .
H9 H -0.2344 0.7490 0.7925 0.133 Uiso 1 1 calc R
C10 C -0.0805(16) 0.7881(5) 0.7354(9) 0.120(4) Uani 1 1 d .
H10 H -0.1504 0.8092 0.6867 0.144 Uiso 1 1 calc R
C11 C 0.0755(18) 0.7934(4) 0.7449(9) 0.128(4) Uani 1 1 d .
H11 H 0.1114 0.8195 0.7060 0.153 Uiso 1 1 calc R
C12 C 0.1769(11) 0.7592(3) 0.8131(7) 0.092(2) Uani 1 1 d .
H12 H 0.2810 0.7611 0.8166 0.111 Uiso 1 1 calc R
C13 C 0.1720(6) 0.6627(3) 1.0674(4) 0.0524(13) Uani 1 1 d .
C14 C 0.1590(7) 0.7018(3) 1.1455(5) 0.0687(17) Uani 1 1 d .
H14 H 0.1985 0.7388 1.1504 0.082 Uiso 1 1 calc R
C15 C 0.0843(8) 0.6783(4) 1.2142(5) 0.081(2) Uani 1 1 d .
H15 H 0.0623 0.6961 1.2759 0.097 Uiso 1 1 calc R
C16 C 0.0460(8) 0.6249(4) 1.1824(5) 0.076(2) Uani 1 1 d .
H16 H -0.0072 0.5993 1.2180 0.091 Uiso 1 1 calc R
C17 C 0.1017(6) 0.6132(3) 1.0910(4) 0.0571(15) Uani 1 1 d .
C18 C 0.4974(10) 0.6145(7) 1.2261(8) 0.114(4) Uani 1 1 d .
H18 H 0.5434 0.6154 1.1658 0.137 Uiso 1 1 calc R
C19 C 0.4981(16) 0.6546(7) 1.2879(19) 0.161(7) Uani 1 1 d .
H19 H 0.5487 0.6896 1.2873 0.193 Uiso 1 1 calc R
C20 C 0.3767(13) 0.5861(10) 1.3358(15) 0.178(9) Uani 1 1 d .
H20 H 0.3229 0.5624 1.3743 0.214 Uiso 1 1 calc R
C21 C 0.417(2) 0.6368(12) 1.3604(12) 0.205(13) Uani 1 1 d .
H21 H 0.4009 0.6569 1.4215 0.246 Uiso 1 1 calc R
C22 C 0.4264(11) 0.5722(5) 1.2511(10) 0.112(3) Uani 1 1 d .
H22 H 0.4148 0.5369 1.2159 0.134 Uiso 1 1 calc R
C23 C 0.0913(6) 0.5606(3) 1.0336(5) 0.0552(13) Uani 1 1 d .
H23 H 0.1930 0.5531 1.0234 0.066 Uiso 1 1 calc R
C24 C 0.0479(9) 0.5124(3) 1.0947(6) 0.0809(19) Uani 1 1 d .
H24A H -0.0461 0.5201 1.1131 0.121 Uiso 1 1 calc R
H24B H 0.1279 0.5062 1.1583 0.121 Uiso 1 1 calc R
H24C H 0.0350 0.4807 1.0508 0.121 Uiso 1 1 calc R
C25 C 0.0305(5) 0.5654(2) 0.8371(4) 0.0469(12) Uani 1 1 d .
C26 C -0.1697(6) 0.5677(3) 0.9077(5) 0.0672(17) Uani 1 1 d .
H26 H -0.2265 0.5674 0.9579 0.081 Uiso 1 1 calc R
C27 C -0.2251(7) 0.5717(4) 0.8030(6) 0.083(2) Uani 1 1 d .
H27 H -0.3277 0.5747 0.7661 0.100 Uiso 1 1 calc R
C28 C -0.1094(7) 0.5699(3) 0.6446(5) 0.0591(14) Uani 1 1 d .
H28 H -0.0036 0.5709 0.6385 0.071 Uiso 1 1 calc R
C29 C -0.1874(10) 0.6215(3) 0.5926(6) 0.086(2) Uani 1 1 d .
H29A H -0.2937 0.6209 0.5927 0.130 Uiso 1 1 calc R
H29B H -0.1789 0.6236 0.5208 0.130 Uiso 1 1 calc R
H29C H -0.1387 0.6523 0.6318 0.130 Uiso 1 1 calc R
C30 C -0.1793(6) 0.5184(3) 0.5927(5) 0.0596(15) Uani 1 1 d .
C31 C -0.3237(7) 0.5137(4) 0.5154(5) 0.077(2) Uani 1 1 d .
H31 H -0.3929 0.5436 0.4862 0.093 Uiso 1 1 calc R
C32 C -0.3453(9) 0.4591(4) 0.4841(6) 0.087(2) Uani 1 1 d .
H32 H -0.4324 0.4446 0.4299 0.105 Uiso 1 1 calc R
C33 C -0.2177(8) 0.4290(3) 0.5425(6) 0.0764(19) Uani 1 1 d .
H33 H -0.2027 0.3900 0.5366 0.092 Uiso 1 1 calc R
C34 C -0.1146(7) 0.4652(3) 0.6115(5) 0.0584(14) Uani 1 1 d .
C35 C 0.0619(11) 0.4928(6) 0.4249(8) 0.113(4) Uani 1 1 d .
H35 H 0.1617 0.4865 0.4752 0.135 Uiso 1 1 calc R
C36 C -0.0081(11) 0.5396(4) 0.4056(7) 0.093(2) Uani 1 1 d .
H36 H 0.0307 0.5738 0.4401 0.111 Uiso 1 1 calc R
C37 C -0.1427(14) 0.5334(8) 0.3311(10) 0.148(6) Uani 1 1 d .
H37 H -0.2158 0.5622 0.3018 0.178 Uiso 1 1 calc R
C38 C -0.158(3) 0.4798(15) 0.3028(11) 0.235(16) Uani 1 1 d .
H38 H -0.2416 0.4634 0.2485 0.282 Uiso 1 1 calc R
C39 C -0.029(3) 0.4539(6) 0.3637(16) 0.163(7) Uani 1 1 d .
H39 H -0.0037 0.4156 0.3602 0.196 Uiso 1 1 calc R
C40 C 0.1492(8) 0.3920(3) 0.6582(6) 0.0710(17) Uani 1 1 d .
C41 C 0.2852(11) 0.4025(4) 0.6374(8) 0.096(3) Uani 1 1 d .
H41 H 0.3312 0.4362 0.6530 0.115 Uiso 1 1 calc R
C42 C 0.3577(17) 0.3607(7) 0.5908(12) 0.148(5) Uani 1 1 d .
H42 H 0.4484 0.3677 0.5720 0.178 Uiso 1 1 calc R
C43 C 0.292(2) 0.3114(6) 0.5747(10) 0.140(5) Uani 1 1 d .
H43 H 0.3409 0.2843 0.5463 0.168 Uiso 1 1 calc R
C44 C 0.1619(16) 0.3002(5) 0.5979(11) 0.125(4) Uani 1 1 d .
H44 H 0.1212 0.2655 0.5873 0.150 Uiso 1 1 calc R
C45 C 0.0856(12) 0.3405(3) 0.6383(8) 0.098(3) Uani 1 1 d .
H45 H -0.0083 0.3331 0.6522 0.117 Uiso 1 1 calc R
C46 C -0.0261(7) 0.4133(2) 0.8121(5) 0.0604(14) Uani 1 1 d .
C47 C -0.1766(9) 0.4202(4) 0.8156(7) 0.085(2) Uani 1 1 d .
H47 H -0.2451 0.4394 0.7626 0.102 Uiso 1 1 calc R
C48 C -0.2231(12) 0.3980(4) 0.8990(9) 0.104(3) Uani 1 1 d .
H48 H -0.3232 0.4039 0.9029 0.124 Uiso 1 1 calc R
C49 C -0.1303(15) 0.3681(4) 0.9748(8) 0.104(3) Uani 1 1 d .
H49 H -0.1662 0.3530 1.0292 0.124 Uiso 1 1 calc R
C50 C 0.0156(15) 0.3602(4) 0.9711(8) 0.105(3) Uani 1 1 d .
H50 H 0.0804 0.3392 1.0229 0.126 Uiso 1 1 calc R
C51 C 0.0700(11) 0.3827(3) 0.8920(7) 0.086(2) Uani 1 1 d .
H51 H 0.1718 0.3776 0.8916 0.104 Uiso 1 1 calc R
C52 C 0.321(2) 0.7451(10) 0.5694(13) 0.289(16) Uani 1 1 d D
Cl1 Cl 0.2782(9) 0.7674(3) 0.4388(8) 0.311(5) Uani 1 1 d D
Cl2 Cl 0.4428(11) 0.7979(4) 0.6287(7) 0.185(5) Uani 0.603(15) 1 d PD
Cl3 Cl 0.5189(17) 0.7390(9) 0.6234(13) 0.242(12) Uani 0.397(15) 1 d PD
C54 C 0.602(3) 0.9103(8) 0.8383(15) 0.226(10) Uani 0.966(9) 1 d PD
H54A H 0.5447 0.9437 0.8315 0.271 Uiso 0.966(9) 1 calc PR
H54B H 0.6852 0.9137 0.9024 0.271 Uiso 0.966(9) 1 calc PR
Cl5 Cl 0.6816(4) 0.90917(15) 0.7409(3) 0.1416(16) Uani 0.966(9) 1 d PD
Cl4 Cl 0.4893(15) 0.8632(4) 0.8623(8) 0.358(8) Uani 0.966(9) 1 d PD

loop_
_atom_site_aniso_label
_atom_site_aniso_U_11
_atom_site_aniso_U_22
_atom_site_aniso_U_33
_atom_site_aniso_U_23
_atom_site_aniso_U_13
_atom_site_aniso_U_12
I1 0.03916(18) 0.1042(4) 0.0851(3) 0.0125(3) 0.00658(17) 0.0149(2)
I2 0.0497(2) 0.1438(5) 0.0639(2) 0.0084(3) 0.02357(17) -0.0064(3)
Cu1 0.0532(4) 0.0611(4) 0.0698(4) -0.0054(4) 0.0247(3) -0.0048(3)
Cu2 0.0494(4) 0.0589(4) 0.0854(5) -0.0015(4) 0.0001(3) -0.0005(3)
Fe1 0.0519(5) 0.1002(7) 0.0467(4) 0.0063(5) 0.0042(3) 0.0112(5)
Fe2 0.0665(6) 0.0984(8) 0.0537(5) 0.0003(5) 0.0121(4) -0.0154(5)
P1 0.0396(7) 0.0535(8) 0.0532(7) 0.0034(6) 0.0111(5) 0.0033(6)
P2 0.0482(7) 0.0533(8) 0.0605(8) 0.0020(7) 0.0130(6) -0.0006(6)
N1 0.038(2) 0.068(3) 0.057(3) 0.007(2) 0.0181(19) 0.000(2)
N2 0.033(2) 0.066(3) 0.063(3) 0.003(2) 0.0045(19) 0.005(2)
C1 0.046(3) 0.071(4) 0.070(4) 0.008(3) 0.009(3) -0.003(3)
C2 0.073(5) 0.070(5) 0.121(6) -0.026(4) 0.024(4) -0.004(4)
C3 0.077(5) 0.096(6) 0.134(8) -0.025(6) 0.004(5) -0.020(5)
C4 0.063(5) 0.121(8) 0.125(7) -0.012(6) 0.012(5) -0.035(5)
C5 0.036(3) 0.108(6) 0.119(6) -0.003(5) 0.022(4) -0.010(3)
C6 0.053(3) 0.069(4) 0.092(5) -0.001(4) 0.019(3) 0.000(3)
C7 0.061(3) 0.054(3) 0.057(3) -0.001(3) 0.013(3) 0.012(3)
C8 0.062(4) 0.109(6) 0.086(5) 0.025(4) 0.013(3) 0.032(4)
C9 0.087(6) 0.146(9) 0.092(6) 0.028(6) 0.009(5) 0.059(6)
C10 0.137(10) 0.109(8) 0.094(7) 0.001(6) -0.006(6) 0.075(7)
C11 0.185(13) 0.088(7) 0.100(7) 0.036(6) 0.020(7) 0.037(7)
C12 0.100(6) 0.072(5) 0.104(6) 0.027(4) 0.026(5) 0.011(4)
C13 0.038(3) 0.071(4) 0.046(3) 0.004(3) 0.007(2) 0.012(2)
C14 0.054(3) 0.090(5) 0.058(4) -0.004(3) 0.005(3) 0.010(3)
C15 0.058(4) 0.127(7) 0.059(4) -0.012(4) 0.019(3) 0.014(4)
C16 0.053(3) 0.119(6) 0.060(4) 0.010(4) 0.020(3) 0.007(4)
C17 0.037(3) 0.087(5) 0.045(3) 0.009(3) 0.008(2) 0.008(3)
C18 0.049(4) 0.207(14) 0.081(5) 0.050(8) 0.006(4) 0.039(7)
C19 0.090(9) 0.125(10) 0.215(19) 0.025(12) -0.059(10) 0.001(8)
C20 0.083(7) 0.31(2) 0.145(12) 0.170(15) 0.034(8) 0.065(11)
C21 0.171(17) 0.31(3) 0.079(7) -0.086(13) -0.064(9) 0.152(19)
C22 0.062(5) 0.123(8) 0.126(9) 0.020(7) -0.019(5) 0.016(5)
C23 0.045(3) 0.067(4) 0.053(3) 0.006(3) 0.011(2) 0.005(3)
C24 0.090(5) 0.078(5) 0.078(4) 0.019(4) 0.029(4) -0.003(4)
C25 0.026(2) 0.050(3) 0.062(3) 0.009(2) 0.007(2) 0.009(2)
C26 0.035(3) 0.098(5) 0.070(4) -0.001(4) 0.017(3) -0.003(3)
C27 0.030(3) 0.133(7) 0.082(5) -0.014(4) 0.005(3) 0.007(3)
C28 0.041(3) 0.073(4) 0.057(3) 0.012(3) 0.001(2) 0.000(3)
C29 0.088(5) 0.085(5) 0.076(4) 0.021(4) 0.004(4) 0.026(4)
C30 0.038(3) 0.081(4) 0.057(3) 0.011(3) 0.007(2) -0.001(3)
C31 0.052(3) 0.123(7) 0.052(3) 0.014(4) 0.006(3) -0.011(4)
C32 0.057(4) 0.127(8) 0.069(4) 0.005(4) 0.000(3) -0.020(4)
C33 0.070(4) 0.087(5) 0.072(4) 0.000(4) 0.018(3) -0.025(4)
C34 0.051(3) 0.070(4) 0.052(3) -0.001(3) 0.009(2) -0.015(3)
C35 0.082(6) 0.166(11) 0.106(7) 0.044(8) 0.054(5) 0.013(7)
C36 0.094(6) 0.102(6) 0.092(6) 0.017(5) 0.043(5) -0.013(5)
C37 0.097(8) 0.273(19) 0.084(7) 0.093(10) 0.040(6) 0.033(10)
C38 0.186(17) 0.47(4) 0.063(7) -0.097(14) 0.051(8) -0.17(2)
C39 0.221(18) 0.133(11) 0.182(16) -0.058(11) 0.138(15) -0.044(12)
C40 0.057(4) 0.076(4) 0.082(4) 0.000(4) 0.023(3) 0.007(3)
C41 0.088(6) 0.100(6) 0.111(6) 0.015(5) 0.046(5) 0.018(5)
C42 0.137(10) 0.170(13) 0.174(12) 0.035(11) 0.106(10) 0.065(10)
C43 0.179(15) 0.125(10) 0.125(9) -0.019(8) 0.053(9) 0.058(10)
C44 0.134(10) 0.095(7) 0.157(10) -0.027(7) 0.061(8) 0.018(6)
C45 0.101(6) 0.070(5) 0.126(7) -0.020(5) 0.037(6) 0.001(4)
C46 0.066(4) 0.054(3) 0.063(3) 0.006(3) 0.021(3) -0.001(3)
C47 0.074(5) 0.091(5) 0.098(5) 0.022(4) 0.036(4) -0.002(4)
C48 0.110(7) 0.102(6) 0.118(7) 0.014(6) 0.063(6) -0.010(5)
C49 0.164(10) 0.072(5) 0.096(6) 0.014(5) 0.072(7) -0.024(6)
C50 0.138(9) 0.091(6) 0.086(6) 0.037(5) 0.027(6) 0.008(6)
C51 0.091(6) 0.075(5) 0.093(6) 0.024(4) 0.025(4) 0.017(4)
C52 0.20(2) 0.49(5) 0.154(17) -0.05(2) 0.011(15) -0.03(3)
Cl1 0.261(8) 0.214(6) 0.356(10) -0.077(7) -0.105(7) 0.081(6)
Cl2 0.195(8) 0.185(10) 0.166(7) 0.001(6) 0.030(5) -0.039(6)
Cl3 0.196(14) 0.24(2) 0.235(15) 0.061(13) -0.039(11) -0.089(14)
C54 0.29(3) 0.22(2) 0.187(18) -0.080(17) 0.099(19) 0.00(2)
Cl5 0.126(3) 0.128(3) 0.161(3) -0.004(2) 0.019(2) 0.0174(19)
Cl4 0.543(19) 0.257(8) 0.353(12) -0.084(8) 0.259(13) -0.223(11)

loop_
_atom_type_symbol
_atom_type_description
_atom_type_scat_dispersion_real
_atom_type_scat_dispersion_imag
_atom_type_scat_source
C C 0.0033 0.0016 'International Tables Vol C Tables 4.2.6.8 and 6.1.1.4'
H H 0.0000 0.0000 'International Tables Vol C Tables 4.2.6.8 and 6.1.1.4'
N N 0.0061 0.0033 'International Tables Vol C Tables 4.2.6.8 and 6.1.1.4'
P P 0.1023 0.0942 'International Tables Vol C Tables 4.2.6.8 and 6.1.1.4'
Cl Cl 0.1484 0.1585 'International Tables Vol C Tables 4.2.6.8 and 6.1.1.4'
Fe Fe 0.3463 0.8444 'International Tables Vol C Tables 4.2.6.8 and 6.1.1.4'
Cu Cu 0.3201 1.2651 'International Tables Vol C Tables 4.2.6.8 and 6.1.1.4'
I I -0.4742 1.8119 'International Tables Vol C Tables 4.2.6.8 and 6.1.1.4'

loop_
_geom_angle_atom_site_label_1
_geom_angle_atom_site_label_2
_geom_angle_atom_site_label_3
_geom_angle
Cu2 I1 Cu1 47.92(3)
Cu1 I2 Cu2 47.96(3)
C25 Cu1 P1 105.84(16)
C25 Cu1 Cu2 57.93(14)
P1 Cu1 Cu2 153.95(6)
C25 Cu1 I2 113.32(16)
P1 Cu1 I2 128.64(5)
Cu2 Cu1 I2 77.29(3)
C25 Cu1 I1 96.34(14)
P1 Cu1 I1 114.88(5)
Cu2 Cu1 I1 53.71(3)
I2 Cu1 I1 92.84(3)
C25 Cu2 P2 102.21(15)
C25 Cu2 Cu1 55.41(14)
P2 Cu2 Cu1 152.53(6)
C25 Cu2 I1 112.78(15)
P2 Cu2 I1 128.39(6)
Cu1 Cu2 I1 78.38(3)
C25 Cu2 I2 95.12(14)
P2 Cu2 I2 120.21(6)
Cu1 Cu2 I2 54.75(3)
I1 Cu2 I2 93.82(3)
C21 Fe1 C20 38.8(8)
C21 Fe1 C18 64.6(6)
C20 Fe1 C18 63.9(4)
C21 Fe1 C19 41.3(8)
C20 Fe1 C19 66.1(7)
C18 Fe1 C19 36.8(6)
C21 Fe1 C22 65.1(6)
C20 Fe1 C22 38.7(6)
C18 Fe1 C22 37.7(5)
C19 Fe1 C22 64.2(6)
C21 Fe1 C17 160.0(11)
C20 Fe1 C17 123.9(8)
C18 Fe1 C17 122.3(4)
C19 Fe1 C17 154.8(8)
C22 Fe1 C17 107.8(4)
C21 Fe1 C13 157.7(11)
C20 Fe1 C13 161.4(9)
C18 Fe1 C13 111.0(3)
C19 Fe1 C13 121.6(6)
C22 Fe1 C13 126.0(4)
C17 Fe1 C13 41.7(2)
C21 Fe1 C15 109.4(5)
C20 Fe1 C15 122.3(5)
C18 Fe1 C15 163.3(6)
C19 Fe1 C15 128.3(7)
C22 Fe1 C15 156.3(5)
C17 Fe1 C15 69.0(3)
C13 Fe1 C15 68.1(2)
C21 Fe1 C16 124.7(9)
C20 Fe1 C16 108.4(5)
C18 Fe1 C16 156.3(6)
C19 Fe1 C16 163.7(8)
C22 Fe1 C16 122.0(4)
C17 Fe1 C16 41.2(3)
C13 Fe1 C16 68.7(3)
C15 Fe1 C16 40.2(3)
C21 Fe1 C14 123.0(7)
C20 Fe1 C14 156.4(8)
C18 Fe1 C14 128.9(5)
C19 Fe1 C14 111.0(5)
C22 Fe1 C14 163.2(5)
C17 Fe1 C14 69.3(3)
C13 Fe1 C14 41.0(3)
C15 Fe1 C14 39.5(3)
C16 Fe1 C14 67.5(3)
C39 Fe2 C38 40.7(9)
C39 Fe2 C30 157.6(7)
C38 Fe2 C30 158.4(12)
C39 Fe2 C34 123.2(7)
C38 Fe2 C34 159.1(12)
C30 Fe2 C34 41.7(3)
C39 Fe2 C37 67.0(8)
C38 Fe2 C37 39.9(9)
C30 Fe2 C37 122.0(6)
C34 Fe2 C37 159.5(7)
C39 Fe2 C33 110.1(5)
C38 Fe2 C33 122.9(9)
C30 Fe2 C33 69.8(3)
C34 Fe2 C33 41.5(3)
C37 Fe2 C33 157.4(6)
C39 Fe2 C35 40.2(6)
C38 Fe2 C35 67.0(6)
C30 Fe2 C35 121.3(4)
C34 Fe2 C35 109.7(4)
C37 Fe2 C35 65.2(4)
C33 Fe2 C35 128.1(4)
C39 Fe2 C36 66.0(5)
C38 Fe2 C36 66.4(7)
C30 Fe2 C36 106.9(3)
C34 Fe2 C36 124.7(3)
C37 Fe2 C36 39.1(5)
C33 Fe2 C36 162.3(4)
C35 Fe2 C36 37.8(4)
C39 Fe2 C32 126.4(6)
C38 Fe2 C32 108.1(5)
C30 Fe2 C32 69.0(3)
C34 Fe2 C32 69.1(3)
C37 Fe2 C32 121.4(4)
C33 Fe2 C32 40.7(3)
C35 Fe2 C32 164.3(5)
C36 Fe2 C32 155.7(4)
C39 Fe2 C31 161.0(7)
C38 Fe2 C31 123.0(9)
C30 Fe2 C31 41.1(2)
C34 Fe2 C31 69.1(3)
C37 Fe2 C31 106.7(5)
C33 Fe2 C31 68.4(4)
C35 Fe2 C31 155.3(5)
C36 Fe2 C31 121.2(4)
C32 Fe2 C31 40.1(4)
C7 P1 C1 105.1(3)
C7 P1 C13 102.5(3)
C1 P1 C13 106.3(3)
C7 P1 Cu1 104.7(2)
C1 P1 Cu1 119.7(2)
C13 P1 Cu1 116.5(2)
C34 P2 C46 102.0(3)
C34 P2 C40 106.9(3)
C46 P2 C40 104.7(3)
C34 P2 Cu2 117.3(2)
C46 P2 Cu2 106.0(2)
C40 P2 Cu2 118.0(2)
C25 N1 C26 111.4(5)
C25 N1 C23 123.3(4)
C26 N1 C23 125.2(5)
C25 N2 C27 110.5(5)
C25 N2 C28 123.6(4)
C27 N2 C28 125.7(5)
C2 C1 C6 118.7(6)
C2 C1 P1 124.1(5)
C6 C1 P1 117.0(5)
C1 C2 C3 121.4(8)
C1 C2 H2 119.3
C3 C2 H2 119.3
C4 C3 C2 118.2(9)
C4 C3 H3 120.9
C2 C3 H3 120.9
C5 C4 C3 121.5(8)
C5 C4 H4 119.3
C3 C4 H4 119.3
C4 C5 C6 119.8(7)
C4 C5 H5 120.1
C6 C5 H5 120.1
C5 C6 C1 120.4(7)
C5 C6 H6 119.8
C1 C6 H6 119.8
C8 C7 C12 117.8(7)
C8 C7 P1 120.6(5)
C12 C7 P1 121.1(5)
C7 C8 C9 122.8(9)
C7 C8 H8 118.6
C9 C8 H8 118.6
C10 C9 C8 119.7(10)
C10 C9 H9 120.1
C8 C9 H9 120.1
C9 C10 C11 119.6(8)
C9 C10 H10 120.2
C11 C10 H10 120.2
C12 C11 C10 119.2(11)
C12 C11 H11 120.4
C10 C11 H11 120.4
C7 C12 C11 120.7(10)
C7 C12 H12 119.7
C11 C12 H12 119.7
C14 C13 C17 107.4(5)
C14 C13 P1 127.3(5)
C17 C13 P1 125.2(4)
C14 C13 Fe1 69.7(3)
C17 C13 Fe1 69.0(3)
P1 C13 Fe1 128.5(3)
C15 C14 C13 108.7(7)
C15 C14 Fe1 70.1(5)
C13 C14 Fe1 69.3(4)
C15 C14 H14 125.6
C13 C14 H14 125.6
Fe1 C14 H14 125.6
C14 C15 C16 109.2(6)
C14 C15 Fe1 70.4(4)
C16 C15 Fe1 70.0(4)
C14 C15 H15 125.4
C16 C15 H15 125.4
Fe1 C15 H15 125.4
C15 C16 C17 108.8(6)
C15 C16 Fe1 69.8(4)
C17 C16 Fe1 69.1(3)
C15 C16 H16 125.6
C17 C16 H16 125.6
Fe1 C16 H16 125.6
C16 C17 C13 105.8(6)
C16 C17 C23 126.9(6)
C13 C17 C23 127.3(5)
C16 C17 Fe1 69.6(4)
C13 C17 Fe1 69.3(3)
C23 C17 Fe1 124.9(4)
C19 C18 C22 112.8(13)
C19 C18 Fe1 71.7(7)
C22 C18 Fe1 71.7(6)
C19 C18 H18 123.6
C22 C18 H18 123.6
Fe1 C18 H18 123.6
C18 C19 C21 105.1(15)
C18 C19 Fe1 71.4(7)
C21 C19 Fe1 67.4(7)
C18 C19 H19 127.4
C21 C19 H19 127.4
Fe1 C19 H19 127.4
C21 C20 C22 108.4(14)
C21 C20 Fe1 69.5(7)
C22 C20 Fe1 72.0(6)
C21 C20 H20 125.8
C22 C20 H20 125.8
Fe1 C20 H20 125.8
C20 C21 C19 106.9(13)
C20 C21 Fe1 71.7(7)
C19 C21 Fe1 71.3(7)
C20 C21 H21 126.4
C19 C21 H21 126.4
Fe1 C21 H21 126.4
C18 C22 C20 106.8(14)
C18 C22 Fe1 70.6(6)
C20 C22 Fe1 69.2(7)
C18 C22 H22 126.6
C20 C22 H22 126.6
Fe1 C22 H22 126.6
N1 C23 C17 111.1(5)
N1 C23 C24 109.9(5)
C17 C23 C24 114.1(5)
N1 C23 H23 107.1
C17 C23 H23 107.1
C24 C23 H23 107.1
C23 C24 H24A 109.5
C23 C24 H24B 109.5
H24A C24 H24B 109.5
C23 C24 H24C 109.5
H24A C24 H24C 109.5
H24B C24 H24C 109.5
N1 C25 N2 104.0(4)
N1 C25 Cu1 115.9(4)
N2 C25 Cu1 128.2(4)
N1 C25 Cu2 125.9(4)
N2 C25 Cu2 114.4(4)
Cu1 C25 Cu2 66.66(14)
C27 C26 N1 107.3(5)
C27 C26 H26 126.4
N1 C26 H26 126.4
C26 C27 N2 106.8(5)
C26 C27 H27 126.6
N2 C27 H27 126.6
N2 C28 C30 111.5(5)
N2 C28 C29 109.7(6)
C30 C28 C29 114.7(5)
N2 C28 H28 106.9
C30 C28 H28 106.9
C29 C28 H28 106.9
C28 C29 H29A 109.5
C28 C29 H29B 109.5
H29A C29 H29B 109.5
C28 C29 H29C 109.5
H29A C29 H29C 109.5
H29B C29 H29C 109.5
C31 C30 C34 107.5(6)
C31 C30 C28 125.9(6)
C34 C30 C28 126.6(5)
C31 C30 Fe2 71.1(4)
C34 C30 Fe2 69.2(4)
C28 C30 Fe2 125.2(4)
C32 C31 C30 108.4(7)
C32 C31 Fe2 69.6(5)
C30 C31 Fe2 67.8(4)
C32 C31 H31 125.8
C30 C31 H31 125.8
Fe2 C31 H31 125.8
C31 C32 C33 108.4(7)
C31 C32 Fe2 70.3(4)
C33 C32 Fe2 68.5(4)
C31 C32 H32 125.8
C33 C32 H32 125.8
Fe2 C32 H32 125.8
C32 C33 C34 108.3(7)
C32 C33 Fe2 70.8(5)
C34 C33 Fe2 69.2(4)
C32 C33 H33 125.8
C34 C33 H33 125.8
Fe2 C33 H33 125.8
C33 C34 C30 107.3(6)
C33 C34 P2 126.3(6)
C30 C34 P2 126.0(4)
C33 C34 Fe2 69.4(4)
C30 C34 Fe2 69.1(3)
P2 C34 Fe2 131.5(3)
C36 C35 C39 108.6(13)
C36 C35 Fe2 71.3(5)
C39 C35 Fe2 68.3(7)
C36 C35 H35 125.7
C39 C35 H35 125.7
Fe2 C35 H35 125.7
C35 C36 C37 109.7(13)
C35 C36 Fe2 70.9(5)
C37 C36 Fe2 70.1(6)
C35 C36 H36 125.2
C37 C36 H36 125.2
Fe2 C36 H36 125.2
C36 C37 C38 108.1(15)
C36 C37 Fe2 70.9(5)
C38 C37 Fe2 69.5(9)
C36 C37 H37 125.9
C38 C37 H37 125.9
Fe2 C37 H37 125.9
C37 C38 C39 106.4(12)
C37 C38 Fe2 70.6(7)
C39 C38 Fe2 68.9(8)
C37 C38 H38 126.8
C39 C38 H38 126.8
Fe2 C38 H38 126.8
C35 C39 C38 107.2(17)
C35 C39 Fe2 71.5(6)
C38 C39 Fe2 70.5(9)
C35 C39 H39 126.4
C38 C39 H39 126.4
Fe2 C39 H39 126.4
C41 C40 C45 119.5(8)
C41 C40 P2 118.1(6)
C45 C40 P2 122.4(6)
C40 C41 C42 118.8(11)
C40 C41 H41 120.6
C42 C41 H41 120.6
C43 C42 C41 119.1(12)
C43 C42 H42 120.4
C41 C42 H42 120.4
C44 C43 C42 122.5(11)
C44 C43 H43 118.8
C42 C43 H43 118.8
C43 C44 C45 119.7(12)
C43 C44 H44 120.2
C45 C44 H44 120.2
C44 C45 C40 120.3(10)
C44 C45 H45 119.9
C40 C45 H45 119.9
C47 C46 C51 118.0(7)
C47 C46 P2 123.1(5)
C51 C46 P2 118.8(6)
C48 C47 C46 118.8(8)
C48 C47 H47 120.6
C46 C47 H47 120.6
C49 C48 C47 122.8(10)
C49 C48 H48 118.6
C47 C48 H48 118.6
C48 C49 C50 119.0(8)
C48 C49 H49 120.5
C50 C49 H49 120.5
C49 C50 C51 120.9(9)
C49 C50 H50 119.5
C51 C50 H50 119.5
C50 C51 C46 120.5(9)
C50 C51 H51 119.7
C46 C51 H51 119.7
Cl1 C52 Cl3 111.4(12)
Cl1 C52 Cl2 98.6(11)
Cl3 C52 Cl2 55.0(9)
Cl3 Cl2 C52 62.4(8)
Cl2 Cl3 C52 62.5(9)
Cl5 C54 Cl4 124.5(11)
Cl5 C54 H54A 106.2
Cl4 C54 H54A 106.2
Cl5 C54 H54B 106.2
Cl4 C54 H54B 106.2
H54A C54 H54B 106.4

loop_
_geom_bond_atom_site_label_1
_geom_bond_atom_site_label_2
_geom_bond_distance
I1 Cu2 2.5588(10)
I1 Cu1 3.1096(11)
I2 Cu1 2.5908(11)
I2 Cu2 3.0949(12)
Cu1 C25 2.113(5)
Cu1 P1 2.2059(17)
Cu1 Cu2 2.3561(13)
Cu2 C25 2.174(5)
Cu2 P2 2.1814(18)
Fe1 C21 1.973(10)
Fe1 C20 2.000(9)
Fe1 C18 2.022(8)
Fe1 C19 2.025(12)
Fe1 C22 2.035(10)
Fe1 C17 2.035(6)
Fe1 C13 2.040(5)
Fe1 C15 2.040(7)
Fe1 C16 2.042(7)
Fe1 C14 2.045(7)
Fe2 C39 1.984(12)
Fe2 C38 2.005(12)
Fe2 C30 2.016(6)
Fe2 C34 2.018(6)
Fe2 C37 2.018(10)
Fe2 C33 2.020(7)
Fe2 C35 2.024(9)
Fe2 C36 2.028(8)
Fe2 C32 2.051(8)
Fe2 C31 2.060(8)
P1 C7 1.818(6)
P1 C1 1.818(6)
P1 C13 1.824(6)
P2 C34 1.812(6)
P2 C46 1.835(6)
P2 C40 1.836(7)
N1 C25 1.347(7)
N1 C26 1.354(7)
N1 C23 1.468(7)
N2 C25 1.353(7)
N2 C27 1.374(8)
N2 C28 1.484(8)
C1 C2 1.380(10)
C1 C6 1.389(9)
C2 C3 1.395(12)
C2 H2 0.9300
C3 C4 1.383(14)
C3 H3 0.9300
C4 C5 1.362(13)
C4 H4 0.9300
C5 C6 1.387(10)
C5 H5 0.9300
C6 H6 0.9300
C7 C8 1.349(10)
C7 C12 1.380(11)
C8 C9 1.366(11)
C8 H8 0.9300
C9 C10 1.353(17)
C9 H9 0.9300
C10 C11 1.388(18)
C10 H10 0.9300
C11 C12 1.386(14)
C11 H11 0.9300
C12 H12 0.9300
C13 C14 1.430(9)
C13 C17 1.450(9)
C14 C15 1.381(11)
C14 H14 0.9800
C15 C16 1.402(12)
C15 H15 0.9800
C16 C17 1.436(9)
C16 H16 0.9800
C17 C23 1.492(9)
C18 C19 1.28(2)
C18 C22 1.311(17)
C18 H18 0.9800
C19 C21 1.41(3)
C19 H19 0.9800
C20 C21 1.32(3)
C20 C22 1.34(2)
C20 H20 0.9800
C21 H21 0.9800
C22 H22 0.9800
C23 C24 1.541(10)
C23 H23 0.9800
C24 H24A 0.9600
C24 H24B 0.9600
C24 H24C 0.9600
C26 C27 1.329(10)
C26 H26 0.9300
C27 H27 0.9300
C28 C30 1.502(9)
C28 C29 1.529(9)
C28 H28 0.9800
C29 H29A 0.9600
C29 H29B 0.9600
C29 H29C 0.9600
C30 C31 1.432(8)
C30 C34 1.436(9)
C31 C32 1.410(13)
C31 H31 0.9800
C32 C33 1.417(12)
C32 H32 0.9800
C33 C34 1.430(9)
C33 H33 0.9800
C35 C36 1.312(15)
C35 C39 1.38(2)
C35 H35 0.9800
C36 C37 1.354(17)
C36 H36 0.9800
C37 C38 1.37(3)
C37 H37 0.9800
C38 C39 1.39(3)
C38 H38 0.9800
C39 H39 0.9800
C40 C41 1.349(11)
C40 C45 1.394(11)
C41 C42 1.440(16)
C41 H41 0.9300
C42 C43 1.35(2)
C42 H42 0.9300
C43 C44 1.318(19)
C43 H43 0.9300
C44 C45 1.392(14)
C44 H44 0.9300
C45 H45 0.9300
C46 C47 1.382(10)
C46 C51 1.394(10)
C47 C48 1.377(12)
C47 H47 0.9300
C48 C49 1.341(16)
C48 H48 0.9300
C49 C50 1.346(15)
C49 H49 0.9300
C50 C51 1.369(12)
C50 H50 0.9300
C51 H51 0.9300
C52 Cl1 1.734(16)
C52 Cl3 1.754(17)
C52 Cl2 1.755(17)
Cl2 Cl3 1.62(2)
C54 Cl5 1.611(13)
C54 Cl4 1.631(15)
C54 H54A 0.9700
C54 H54B 0.9700

loop_
_geom_torsion_atom_site_label_1
_geom_torsion_atom_site_label_2
_geom_torsion_atom_site_label_3
_geom_torsion_atom_site_label_4
_geom_torsion
Cu2 I2 Cu1 C25 -46.37(15)
Cu2 I2 Cu1 P1 177.16(7)
Cu2 I2 Cu1 I1 51.78(3)
Cu2 I1 Cu1 C25 41.89(16)
Cu2 I1 Cu1 P1 152.63(6)
Cu2 I1 Cu1 I2 -71.96(4)
P1 Cu1 Cu2 C25 56.7(2)
I2 Cu1 Cu2 C25 -128.33(17)
I1 Cu1 Cu2 C25 128.46(18)
C25 Cu1 Cu2 P2 39.7(2)
P1 Cu1 Cu2 P2 96.42(18)
I2 Cu1 Cu2 P2 -88.63(14)
I1 Cu1 Cu2 P2 168.15(15)
C25 Cu1 Cu2 I1 -128.46(18)
P1 Cu1 Cu2 I1 -71.73(12)
I2 Cu1 Cu2 I1 103.22(3)
C25 Cu1 Cu2 I2 128.33(17)
P1 Cu1 Cu2 I2 -174.94(12)
I1 Cu1 Cu2 I2 -103.22(3)
Cu1 I1 Cu2 C25 -44.36(15)
Cu1 I1 Cu2 P2 -173.06(9)
Cu1 I1 Cu2 I2 52.82(3)
Cu1 I2 Cu2 C25 40.42(15)
Cu1 I2 Cu2 P2 147.75(7)
Cu1 I2 Cu2 I1 -72.88(4)
C25 Cu1 P1 C7 -75.1(3)
Cu2 Cu1 P1 C7 -122.5(2)
I2 Cu1 P1 C7 63.8(2)
I1 Cu1 P1 C7 180.0(2)
C25 Cu1 P1 C1 167.6(3)
Cu2 Cu1 P1 C1 120.1(3)
I2 Cu1 P1 C1 -53.5(3)
I1 Cu1 P1 C1 62.6(3)
C25 Cu1 P1 C13 37.3(2)
Cu2 Cu1 P1 C13 -10.1(2)
I2 Cu1 P1 C13 176.23(18)
I1 Cu1 P1 C13 -67.62(19)
C25 Cu2 P2 C34 47.3(3)
Cu1 Cu2 P2 C34 14.8(3)
I1 Cu2 P2 C34 179.9(2)
I2 Cu2 P2 C34 -56.1(2)
C25 Cu2 P2 C46 -65.8(3)
Cu1 Cu2 P2 C46 -98.3(3)
I1 Cu2 P2 C46 66.8(2)
I2 Cu2 P2 C46 -169.2(2)
C25 Cu2 P2 C40 177.4(3)
Cu1 Cu2 P2 C40 144.8(3)
I1 Cu2 P2 C40 -50.0(3)
I2 Cu2 P2 C40 74.0(3)
C7 P1 C1 C2 50.3(7)
C13 P1 C1 C2 -58.0(7)
Cu1 P1 C1 C2 167.4(6)
C7 P1 C1 C6 -134.4(5)
C13 P1 C1 C6 117.4(6)
Cu1 P1 C1 C6 -17.2(6)
C6 C1 C2 C3 -2.9(13)
P1 C1 C2 C3 172.4(8)
C1 C2 C3 C4 2.3(16)
C2 C3 C4 C5 -0.8(17)
C3 C4 C5 C6 0.0(16)
C4 C5 C6 C1 -0.7(13)
C2 C1 C6 C5 2.1(11)
P1 C1 C6 C5 -173.5(6)
C1 P1 C7 C8 -149.2(6)
C13 P1 C7 C8 -38.2(7)
Cu1 P1 C7 C8 83.8(6)
C1 P1 C7 C12 39.0(7)
C13 P1 C7 C12 150.0(6)
Cu1 P1 C7 C12 -88.0(6)
C12 C7 C8 C9 1.3(13)
P1 C7 C8 C9 -170.8(8)
C7 C8 C9 C10 -1.2(16)
C8 C9 C10 C11 -1.5(17)
C9 C10 C11 C12 4.0(17)
C8 C7 C12 C11 1.3(13)
P1 C7 C12 C11 173.3(8)
C10 C11 C12 C7 -3.9(16)
C7 P1 C13 C14 -63.6(5)
C1 P1 C13 C14 46.4(6)
Cu1 P1 C13 C14 -177.3(4)
C7 P1 C13 C17 113.5(5)
C1 P1 C13 C17 -136.5(5)
Cu1 P1 C13 C17 -0.1(5)
C7 P1 C13 Fe1 -156.4(4)
C1 P1 C13 Fe1 -46.4(5)
Cu1 P1 C13 Fe1 89.9(4)
C21 Fe1 C13 C14 -51.6(14)
C20 Fe1 C13 C14 164.1(11)
C18 Fe1 C13 C14 -125.7(7)
C19 Fe1 C13 C14 -86.1(9)
C22 Fe1 C13 C14 -165.4(6)
C17 Fe1 C13 C14 118.9(5)
C15 Fe1 C13 C14 36.4(5)
C16 Fe1 C13 C14 79.7(4)
C21 Fe1 C13 C17 -170.5(13)
C20 Fe1 C13 C17 45.2(12)
C18 Fe1 C13 C17 115.4(6)
C19 Fe1 C13 C17 155.0(9)
C22 Fe1 C13 C17 75.6(6)
C15 Fe1 C13 C17 -82.6(4)
C16 Fe1 C13 C17 -39.2(4)
C14 Fe1 C13 C17 -118.9(5)
C21 Fe1 C13 P1 70.5(14)
C20 Fe1 C13 P1 -73.8(13)
C18 Fe1 C13 P1 -3.6(7)
C19 Fe1 C13 P1 36.0(9)
C22 Fe1 C13 P1 -43.4(7)
C17 Fe1 C13 P1 -119.0(6)
C15 Fe1 C13 P1 158.5(5)
C16 Fe1 C13 P1 -158.2(5)
C14 Fe1 C13 P1 122.1(6)
C17 C13 C14 C15 -0.2(7)
P1 C13 C14 C15 177.3(5)
Fe1 C13 C14 C15 -59.1(5)
C17 C13 C14 Fe1 58.9(4)
P1 C13 C14 Fe1 -123.5(4)
C21 Fe1 C14 C15 -80.6(12)
C20 Fe1 C14 C15 -47.2(15)
C18 Fe1 C14 C15 -162.9(7)
C19 Fe1 C14 C15 -125.3(10)
C22 Fe1 C14 C15 164.9(12)
C17 Fe1 C14 C15 81.7(5)
C13 Fe1 C14 C15 120.1(6)
C16 Fe1 C14 C15 37.2(4)
C21 Fe1 C14 C13 159.3(11)
C20 Fe1 C14 C13 -167.4(13)
C18 Fe1 C14 C13 76.9(7)
C19 Fe1 C14 C13 114.5(9)
C22 Fe1 C14 C13 44.7(14)
C17 Fe1 C14 C13 -38.5(3)
C15 Fe1 C14 C13 -120.1(6)
C16 Fe1 C14 C13 -82.9(4)
C13 C14 C15 C16 -0.7(8)
Fe1 C14 C15 C16 -59.4(5)
C13 C14 C15 Fe1 58.7(4)
C21 Fe1 C15 C14 118.7(12)
C20 Fe1 C15 C14 159.7(10)
C18 Fe1 C15 C14 52.5(13)
C19 Fe1 C15 C14 76.1(9)
C22 Fe1 C15 C14 -169.2(9)
C17 Fe1 C15 C14 -82.6(4)
C13 Fe1 C15 C14 -37.7(4)
C16 Fe1 C15 C14 -120.1(6)
C21 Fe1 C15 C16 -121.2(12)
C20 Fe1 C15 C16 -80.2(10)
C18 Fe1 C15 C16 172.7(10)
C19 Fe1 C15 C16 -163.8(9)
C22 Fe1 C15 C16 -49.0(11)
C17 Fe1 C15 C16 37.5(4)
C13 Fe1 C15 C16 82.4(4)
C14 Fe1 C15 C16 120.1(6)
C14 C15 C16 C17 1.4(8)
Fe1 C15 C16 C17 -58.3(4)
C14 C15 C16 Fe1 59.7(5)
C21 Fe1 C16 C15 78.9(10)
C20 Fe1 C16 C15 118.7(9)
C18 Fe1 C16 C15 -174.7(8)
C19 Fe1 C16 C15 51.2(18)
C22 Fe1 C16 C15 159.1(6)
C17 Fe1 C16 C15 -120.5(6)
C13 Fe1 C16 C15 -80.9(4)
C14 Fe1 C16 C15 -36.6(4)
C21 Fe1 C16 C17 -160.6(10)
C20 Fe1 C16 C17 -120.9(9)
C18 Fe1 C16 C17 -54.3(9)
C19 Fe1 C16 C17 171.7(16)
C22 Fe1 C16 C17 -80.4(6)
C13 Fe1 C16 C17 39.6(4)
C15 Fe1 C16 C17 120.5(6)
C14 Fe1 C16 C17 83.9(4)
C15 C16 C17 C13 -1.5(7)
Fe1 C16 C17 C13 -60.2(4)
C15 C16 C17 C23 177.6(6)
Fe1 C16 C17 C23 118.9(5)
C15 C16 C17 Fe1 58.7(5)
C14 C13 C17 C16 1.1(6)
P1 C13 C17 C16 -176.5(4)
Fe1 C13 C17 C16 60.4(4)
C14 C13 C17 C23 -178.1(5)
P1 C13 C17 C23 4.3(8)
Fe1 C13 C17 C23 -118.7(5)
C14 C13 C17 Fe1 -59.4(4)
P1 C13 C17 Fe1 123.0(4)
C21 Fe1 C17 C16 52.7(14)
C20 Fe1 C17 C16 79.0(8)
C18 Fe1 C17 C16 157.3(6)
C19 Fe1 C17 C16 -174.5(11)
C22 Fe1 C17 C16 118.6(6)
C13 Fe1 C17 C16 -116.8(5)
C15 Fe1 C17 C16 -36.6(5)
C14 Fe1 C17 C16 -79.0(5)
C21 Fe1 C17 C13 169.5(12)
C20 Fe1 C17 C13 -164.2(7)
C18 Fe1 C17 C13 -85.9(6)
C19 Fe1 C17 C13 -57.8(12)
C22 Fe1 C17 C13 -124.6(5)
C15 Fe1 C17 C13 80.2(4)
C16 Fe1 C17 C13 116.8(5)
C14 Fe1 C17 C13 37.8(3)
C21 Fe1 C17 C23 -68.8(14)
C20 Fe1 C17 C23 -42.4(8)
C18 Fe1 C17 C23 35.8(7)
C19 Fe1 C17 C23 64.0(12)
C22 Fe1 C17 C23 -2.9(7)
C13 Fe1 C17 C23 121.7(6)
C15 Fe1 C17 C23 -158.0(6)
C16 Fe1 C17 C23 -121.5(7)
C14 Fe1 C17 C23 159.6(5)
C21 Fe1 C18 C19 -41.1(11)
C20 Fe1 C18 C19 -84.4(12)
C22 Fe1 C18 C19 -122.6(12)
C17 Fe1 C18 C19 160.4(10)
C13 Fe1 C18 C19 115.1(11)
C15 Fe1 C18 C19 31.5(17)
C16 Fe1 C18 C19 -160.3(12)
C14 Fe1 C18 C19 72.0(11)
C21 Fe1 C18 C22 81.5(12)
C20 Fe1 C18 C22 38.2(10)
C19 Fe1 C18 C22 122.6(12)
C17 Fe1 C18 C22 -77.0(8)
C13 Fe1 C18 C22 -122.3(7)
C15 Fe1 C18 C22 154.1(11)
C16 Fe1 C18 C22 -37.7(12)
C14 Fe1 C18 C22 -165.4(7)
C22 C18 C19 C21 -0.9(13)
Fe1 C18 C19 C21 59.3(8)
C22 C18 C19 Fe1 -60.2(7)
C21 Fe1 C19 C18 115.9(14)
C20 Fe1 C19 C18 77.8(11)
C22 Fe1 C19 C18 34.9(8)
C17 Fe1 C19 C18 -41.7(16)
C13 Fe1 C19 C18 -83.1(9)
C15 Fe1 C19 C18 -168.9(7)
C16 Fe1 C19 C18 151.2(15)
C14 Fe1 C19 C18 -127.5(9)
C20 Fe1 C19 C21 -38.1(10)
C18 Fe1 C19 C21 -115.9(14)
C22 Fe1 C19 C21 -81.0(11)
C17 Fe1 C19 C21 -157.6(13)
C13 Fe1 C19 C21 161.0(11)
C15 Fe1 C19 C21 75.2(12)
C16 Fe1 C19 C21 35(2)
C14 Fe1 C19 C21 116.6(12)
C18 Fe1 C20 C21 81.3(12)
C19 Fe1 C20 C21 40.5(11)
C22 Fe1 C20 C21 118.5(14)
C17 Fe1 C20 C21 -166.0(12)
C13 Fe1 C20 C21 159.4(14)
C15 Fe1 C20 C21 -80.9(13)
C16 Fe1 C20 C21 -123.0(13)
C14 Fe1 C20 C21 -47.4(18)
C21 Fe1 C20 C22 -118.5(14)
C18 Fe1 C20 C22 -37.2(8)
C19 Fe1 C20 C22 -77.9(10)
C17 Fe1 C20 C22 75.6(9)
C13 Fe1 C20 C22 40.9(17)
C15 Fe1 C20 C22 160.6(7)
C16 Fe1 C20 C22 118.6(8)
C14 Fe1 C20 C22 -165.8(9)
C22 C20 C21 C19 -1.3(14)
Fe1 C20 C21 C19 -63.1(9)
C22 C20 C21 Fe1 61.8(8)
C18 C19 C21 C20 1.3(14)
Fe1 C19 C21 C20 63.3(9)
C18 C19 C21 Fe1 -62.0(8)
C18 Fe1 C21 C20 -79.2(10)
C19 Fe1 C21 C20 -115.8(13)
C22 Fe1 C21 C20 -37.3(9)
C17 Fe1 C21 C20 36(2)
C13 Fe1 C21 C20 -162.7(9)
C15 Fe1 C21 C20 117.8(11)
C16 Fe1 C21 C20 75.6(11)
C14 Fe1 C21 C20 159.5(9)
C20 Fe1 C21 C19 115.8(13)
C18 Fe1 C21 C19 36.6(9)
C22 Fe1 C21 C19 78.5(10)
C17 Fe1 C21 C19 151.7(15)
C13 Fe1 C21 C19 -46.9(16)
C15 Fe1 C21 C19 -126.4(11)
C16 Fe1 C21 C19 -168.6(10)
C14 Fe1 C21 C19 -84.7(11)
C19 C18 C22 C20 0.1(11)
Fe1 C18 C22 C20 -60.1(7)
C19 C18 C22 Fe1 60.2(8)
C21 C20 C22 C18 0.7(12)
Fe1 C20 C22 C18 61.0(7)
C21 C20 C22 Fe1 -60.2(8)
C21 Fe1 C22 C18 -80.1(12)
C20 Fe1 C22 C18 -117.5(13)
C19 Fe1 C22 C18 -34.1(9)
C17 Fe1 C22 C18 120.1(8)
C13 Fe1 C22 C18 77.5(8)
C15 Fe1 C22 C18 -161.8(9)
C16 Fe1 C22 C18 163.2(7)
C14 Fe1 C22 C18 42.7(17)
C21 Fe1 C22 C20 37.4(12)
C18 Fe1 C22 C20 117.5(13)
C19 Fe1 C22 C20 83.3(12)
C17 Fe1 C22 C20 -122.4(11)
C13 Fe1 C22 C20 -165.0(10)
C15 Fe1 C22 C20 -44.3(15)
C16 Fe1 C22 C20 -79.4(11)
C14 Fe1 C22 C20 160.2(15)
C25 N1 C23 C17 107.0(6)
C26 N1 C23 C17 -71.7(8)
C25 N1 C23 C24 -125.8(6)
C26 N1 C23 C24 55.5(8)
C16 C17 C23 N1 110.9(6)
C13 C17 C23 N1 -70.1(7)
Fe1 C17 C23 N1 -159.5(4)
C16 C17 C23 C24 -14.0(8)
C13 C17 C23 C24 164.9(6)
Fe1 C17 C23 C24 75.6(6)
C26 N1 C25 N2 0.6(7)
C23 N1 C25 N2 -178.3(5)
C26 N1 C25 Cu1 146.7(5)
C23 N1 C25 Cu1 -32.2(7)
C26 N1 C25 Cu2 -134.4(5)
C23 N1 C25 Cu2 46.8(7)
C27 N2 C25 N1 -0.5(7)
C28 N2 C25 N1 -175.9(5)
C27 N2 C25 Cu1 -140.8(6)
C28 N2 C25 Cu1 43.8(8)
C27 N2 C25 Cu2 140.5(5)
C28 N2 C25 Cu2 -34.9(7)
P1 Cu1 C25 N1 -37.5(4)
Cu2 Cu1 C25 N1 120.1(4)
I2 Cu1 C25 N1 176.5(3)
I1 Cu1 C25 N1 80.6(4)
P1 Cu1 C25 N2 99.0(5)
Cu2 Cu1 C25 N2 -103.5(5)
I2 Cu1 C25 N2 -47.0(5)
I1 Cu1 C25 N2 -142.9(5)
P1 Cu1 C25 Cu2 -157.56(8)
I2 Cu1 C25 Cu2 56.44(13)
I1 Cu1 C25 Cu2 -39.42(11)
P2 Cu2 C25 N1 91.5(5)
Cu1 Cu2 C25 N1 -106.0(5)
I1 Cu2 C25 N1 -49.7(5)
I2 Cu2 C25 N1 -146.0(4)
P2 Cu2 C25 N2 -39.5(4)
Cu1 Cu2 C25 N2 122.9(4)
I1 Cu2 C25 N2 179.2(3)
I2 Cu2 C25 N2 82.9(4)
P2 Cu2 C25 Cu1 -162.46(9)
I1 Cu2 C25 Cu1 56.29(14)
I2 Cu2 C25 Cu1 -40.03(11)
C25 N1 C26 C27 -0.5(8)
C23 N1 C26 C27 178.4(6)
N1 C26 C27 N2 0.1(9)
C25 N2 C27 C26 0.2(9)
C28 N2 C27 C26 175.5(6)
C25 N2 C28 C30 108.2(6)
C27 N2 C28 C30 -66.5(8)
C25 N2 C28 C29 -123.7(6)
C27 N2 C28 C29 61.6(9)
N2 C28 C30 C31 112.9(6)
C29 C28 C30 C31 -12.4(9)
N2 C28 C30 C34 -66.9(8)
C29 C28 C30 C34 167.8(6)
N2 C28 C30 Fe2 -155.9(4)
C29 C28 C30 Fe2 78.8(7)
C39 Fe2 C30 C31 -173.9(13)
C38 Fe2 C30 C31 50.1(16)
C34 Fe2 C30 C31 -118.0(6)
C37 Fe2 C30 C31 78.5(7)
C33 Fe2 C30 C31 -79.9(5)
C35 Fe2 C30 C31 157.0(6)
C36 Fe2 C30 C31 118.4(5)
C32 Fe2 C30 C31 -36.3(5)
C39 Fe2 C30 C34 -55.8(14)
C38 Fe2 C30 C34 168.2(15)
C37 Fe2 C30 C34 -163.5(5)
C33 Fe2 C30 C34 38.1(4)
C35 Fe2 C30 C34 -85.0(5)
C36 Fe2 C30 C34 -123.6(4)
C32 Fe2 C30 C34 81.8(4)
C31 Fe2 C30 C34 118.0(6)
C39 Fe2 C30 C28 65.0(14)
C38 Fe2 C30 C28 -71.0(16)
C34 Fe2 C30 C28 120.8(6)
C37 Fe2 C30 C28 -42.7(7)
C33 Fe2 C30 C28 159.0(6)
C35 Fe2 C30 C28 35.9(7)
C36 Fe2 C30 C28 -2.7(6)
C32 Fe2 C30 C28 -157.4(6)
C31 Fe2 C30 C28 -121.1(7)
C34 C30 C31 C32 -2.0(7)
C28 C30 C31 C32 178.1(6)
Fe2 C30 C31 C32 57.9(5)
C34 C30 C31 Fe2 -59.9(4)
C28 C30 C31 Fe2 120.3(6)
C39 Fe2 C31 C32 51.8(18)
C38 Fe2 C31 C32 78.7(12)
C30 Fe2 C31 C32 -121.0(6)
C34 Fe2 C31 C32 -82.0(5)
C37 Fe2 C31 C32 119.2(7)
C33 Fe2 C31 C32 -37.4(4)
C35 Fe2 C31 C32 -174.0(8)
C36 Fe2 C31 C32 159.2(5)
C39 Fe2 C31 C30 172.8(16)
C38 Fe2 C31 C30 -160.3(11)
C34 Fe2 C31 C30 39.0(4)
C37 Fe2 C31 C30 -119.8(7)
C33 Fe2 C31 C30 83.6(4)
C35 Fe2 C31 C30 -53.0(10)
C36 Fe2 C31 C30 -79.8(5)
C32 Fe2 C31 C30 121.0(6)
C30 C31 C32 C33 1.2(8)
Fe2 C31 C32 C33 58.0(5)
C30 C31 C32 Fe2 -56.8(5)
C39 Fe2 C32 C31 -161.5(9)
C38 Fe2 C32 C31 -120.1(13)
C30 Fe2 C32 C31 37.1(4)
C34 Fe2 C32 C31 82.0(4)
C37 Fe2 C32 C31 -78.3(8)
C33 Fe2 C32 C31 120.2(6)
C35 Fe2 C32 C31 170.7(13)
C36 Fe2 C32 C31 -47.5(10)
C39 Fe2 C32 C33 78.4(10)
C38 Fe2 C32 C33 119.8(13)
C30 Fe2 C32 C33 -83.0(5)
C34 Fe2 C32 C33 -38.2(5)
C37 Fe2 C32 C33 161.5(8)
C35 Fe2 C32 C33 50.5(15)
C36 Fe2 C32 C33 -167.7(8)
C31 Fe2 C32 C33 -120.2(6)
C31 C32 C33 C34 0.1(9)
Fe2 C32 C33 C34 59.2(5)
C31 C32 C33 Fe2 -59.1(5)
C39 Fe2 C33 C32 -122.9(9)
C38 Fe2 C33 C32 -79.4(12)
C30 Fe2 C33 C32 80.9(5)
C34 Fe2 C33 C32 119.3(7)
C37 Fe2 C33 C32 -44.7(15)
C35 Fe2 C33 C32 -164.6(6)
C36 Fe2 C33 C32 163.2(12)
C31 Fe2 C33 C32 36.8(5)
C39 Fe2 C33 C34 117.8(9)
C38 Fe2 C33 C34 161.3(11)
C30 Fe2 C33 C34 -38.3(4)
C37 Fe2 C33 C34 -164.0(13)
C35 Fe2 C33 C34 76.1(7)
C36 Fe2 C33 C34 44.0(14)
C32 Fe2 C33 C34 -119.3(7)
C31 Fe2 C33 C34 -82.5(5)
C32 C33 C34 C30 -1.4(8)
Fe2 C33 C34 C30 58.8(4)
C32 C33 C34 P2 172.8(5)
Fe2 C33 C34 P2 -127.0(5)
C32 C33 C34 Fe2 -60.2(5)
C31 C30 C34 C33 2.1(7)
C28 C30 C34 C33 -178.1(6)
Fe2 C30 C34 C33 -59.0(4)
C31 C30 C34 P2 -172.1(5)
C28 C30 C34 P2 7.8(9)
Fe2 C30 C34 P2 126.8(5)
C31 C30 C34 Fe2 61.1(4)
C28 C30 C34 Fe2 -119.1(6)
C46 P2 C34 C33 -69.3(6)
C40 P2 C34 C33 40.3(7)
Cu2 P2 C34 C33 175.4(5)
C46 P2 C34 C30 103.8(6)
C40 P2 C34 C30 -146.6(5)
Cu2 P2 C34 C30 -11.5(6)
C46 P2 C34 Fe2 -163.1(4)
C40 P2 C34 Fe2 -53.5(5)
Cu2 P2 C34 Fe2 81.6(5)
C39 Fe2 C34 C33 -83.1(8)
C38 Fe2 C34 C33 -48.8(16)
C30 Fe2 C34 C33 119.0(5)
C37 Fe2 C34 C33 162.4(11)
C35 Fe2 C34 C33 -125.8(6)
C36 Fe2 C34 C33 -165.1(5)
C32 Fe2 C34 C33 37.5(5)
C31 Fe2 C34 C33 80.6(5)
C39 Fe2 C34 C30 157.9(7)
C38 Fe2 C34 C30 -167.8(15)
C37 Fe2 C34 C30 43.4(12)
C33 Fe2 C34 C30 -119.0(5)
C35 Fe2 C34 C30 115.2(5)
C36 Fe2 C34 C30 75.8(5)
C32 Fe2 C34 C30 -81.5(4)
C31 Fe2 C34 C30 -38.4(4)
C39 Fe2 C34 P2 37.7(8)
C38 Fe2 C34 P2 72.0(16)
C30 Fe2 C34 P2 -120.2(6)
C37 Fe2 C34 P2 -76.8(12)
C33 Fe2 C34 P2 120.8(7)
C35 Fe2 C34 P2 -5.0(7)
C36 Fe2 C34 P2 -44.4(7)
C32 Fe2 C34 P2 158.3(6)
C31 Fe2 C34 P2 -158.6(6)
C39 Fe2 C35 C36 119.8(13)
C38 Fe2 C35 C36 80.6(13)
C30 Fe2 C35 C36 -76.9(7)
C34 Fe2 C35 C36 -121.6(6)
C37 Fe2 C35 C36 36.8(9)
C33 Fe2 C35 C36 -164.7(6)
C32 Fe2 C35 C36 155.5(12)
C31 Fe2 C35 C36 -38.9(12)
C38 Fe2 C35 C39 -39.2(14)
C30 Fe2 C35 C39 163.3(10)
C34 Fe2 C35 C39 118.5(11)
C37 Fe2 C35 C39 -83.0(12)
C33 Fe2 C35 C39 75.4(11)
C36 Fe2 C35 C39 -119.8(13)
C32 Fe2 C35 C39 35.6(19)
C31 Fe2 C35 C39 -158.8(12)
C39 C35 C36 C37 -1.3(11)
Fe2 C35 C36 C37 -59.6(7)
C39 C35 C36 Fe2 58.3(8)
C39 Fe2 C36 C35 -37.8(9)
C38 Fe2 C36 C35 -82.4(13)
C30 Fe2 C36 C35 119.5(7)
C34 Fe2 C36 C35 77.1(8)
C37 Fe2 C36 C35 -120.3(12)
C33 Fe2 C36 C35 43.1(16)
C32 Fe2 C36 C35 -164.1(9)
C31 Fe2 C36 C35 162.1(7)
C39 Fe2 C36 C37 82.5(12)
C38 Fe2 C36 C37 37.8(12)
C30 Fe2 C36 C37 -120.2(9)
C34 Fe2 C36 C37 -162.6(9)
C33 Fe2 C36 C37 163.4(13)
C35 Fe2 C36 C37 120.3(12)
C32 Fe2 C36 C37 -43.9(14)
C31 Fe2 C36 C37 -77.6(10)
C35 C36 C37 C38 0.3(13)
Fe2 C36 C37 C38 -59.8(10)
C35 C36 C37 Fe2 60.1(7)
C39 Fe2 C37 C36 -79.7(9)
C38 Fe2 C37 C36 -118.8(15)
C30 Fe2 C37 C36 77.0(8)
C34 Fe2 C37 C36 44.5(16)
C33 Fe2 C37 C36 -167.0(10)
C35 Fe2 C37 C36 -35.6(7)
C32 Fe2 C37 C36 160.5(7)
C31 Fe2 C37 C36 119.3(8)
C39 Fe2 C37 C38 39.0(11)
C30 Fe2 C37 C38 -164.2(12)
C34 Fe2 C37 C38 163.2(13)
C33 Fe2 C37 C38 -48.2(19)
C35 Fe2 C37 C38 83.1(13)
C36 Fe2 C37 C38 118.8(15)
C32 Fe2 C37 C38 -80.7(13)
C31 Fe2 C37 C38 -121.9(12)
C36 C37 C38 C39 0.7(17)
Fe2 C37 C38 C39 -59.9(11)
C36 C37 C38 Fe2 60.6(8)
C39 Fe2 C38 C37 -117.2(14)
C30 Fe2 C38 C37 39(2)
C34 Fe2 C38 C37 -163.6(10)
C33 Fe2 C38 C37 160.0(7)
C35 Fe2 C38 C37 -78.4(10)
C36 Fe2 C38 C37 -37.1(8)
C32 Fe2 C38 C37 117.6(9)
C31 Fe2 C38 C37 75.9(10)
C30 Fe2 C38 C39 156.1(12)
C34 Fe2 C38 C39 -46.4(19)
C37 Fe2 C38 C39 117.2(14)
C33 Fe2 C38 C39 -82.8(11)
C35 Fe2 C38 C39 38.8(10)
C36 Fe2 C38 C39 80.1(10)
C32 Fe2 C38 C39 -125.3(11)
C31 Fe2 C38 C39 -166.9(9)
C36 C35 C39 C38 1.7(15)
Fe2 C35 C39 C38 61.8(10)
C36 C35 C39 Fe2 -60.1(8)
C37 C38 C39 C35 -1.5(17)
Fe2 C38 C39 C35 -62.5(9)
C37 C38 C39 Fe2 61.0(10)
C38 Fe2 C39 C35 116.7(16)
C30 Fe2 C39 C35 -40.2(19)
C34 Fe2 C39 C35 -81.3(9)
C37 Fe2 C39 C35 78.4(9)
C33 Fe2 C39 C35 -125.8(8)
C36 Fe2 C39 C35 35.6(7)
C32 Fe2 C39 C35 -168.7(6)
C31 Fe2 C39 C35 152.3(13)
C30 Fe2 C39 C38 -156.9(15)
C34 Fe2 C39 C38 162.0(12)
C37 Fe2 C39 C38 -38.3(12)
C33 Fe2 C39 C38 117.5(13)
C35 Fe2 C39 C38 -116.7(16)
C36 Fe2 C39 C38 -81.1(14)
C32 Fe2 C39 C38 74.6(15)
C31 Fe2 C39 C38 36(2)
C34 P2 C40 C41 111.6(7)
C46 P2 C40 C41 -140.6(7)
Cu2 P2 C40 C41 -23.1(8)
C34 P2 C40 C45 -69.0(8)
C46 P2 C40 C45 38.8(8)
Cu2 P2 C40 C45 156.3(7)
C45 C40 C41 C42 2.7(14)
P2 C40 C41 C42 -177.9(8)
C40 C41 C42 C43 -3.7(19)
C41 C42 C43 C44 2(2)
C42 C43 C44 C45 1(2)
C43 C44 C45 C40 -2.5(19)
C41 C40 C45 C44 0.3(15)
P2 C40 C45 C44 -179.1(9)
C34 P2 C46 C47 -18.8(7)
C40 P2 C46 C47 -130.0(7)
Cu2 P2 C46 C47 104.5(6)
C34 P2 C46 C51 165.9(6)
C40 P2 C46 C51 54.7(7)
Cu2 P2 C46 C51 -70.8(6)
C51 C46 C47 C48 1.9(12)
P2 C46 C47 C48 -173.5(7)
C46 C47 C48 C49 -2.8(16)
C47 C48 C49 C50 1.4(17)
C48 C49 C50 C51 0.8(16)
C49 C50 C51 C46 -1.5(15)
C47 C46 C51 C50 0.1(12)
P2 C46 C51 C50 175.7(7)
Cl1 C52 Cl2 Cl3 -110.1(13)
Cl1 C52 Cl3 Cl2 85.5(14)
